data_7021788
loop_
_publ_author_name
'Owen, Gareth R.'
'Gould, P. Hugh'
'Moore, Alexandra'
'Dyson, Gavin'
'Haddow, Mairi F.'
'Hamilton, Alex'

_publ_section_title
;
 Copper and silver complexes bearing flexible hybrid scorpionate ligand.
;
_journal_issue 31
_journal_name_full 'Dalton transactions (Cambridge, England : 2003)'
_journal_page_first 11074
_journal_page_last 11081
_journal_paper_doi 10.1039/c3dt51286j
_journal_volume 42
_journal_year 2013
_chemical_formula_moiety 'C31 H48 Ag B N5 P S3, C H2 Cl2'
_chemical_formula_sum 'C32 H50 Ag B Cl2 N5 P S3'
_chemical_formula_weight 821.50
_chemical_name_common Complex_4
_chemical_name_systematic
; 
 ? 
;
_space_group_IT_number 2
_symmetry_cell_setting triclinic
_symmetry_space_group_name_Hall '-P 1'
_symmetry_space_group_name_H-M 'P -1'
_atom_sites_solution_hydrogens geom
_atom_sites_solution_primary direct
_atom_sites_solution_secondary difmap
_audit_creation_method SHELXL-97
_cell_angle_alpha 82.032(4)
_cell_angle_beta 86.456(4)
_cell_angle_gamma 89.467(4)
_cell_formula_units_Z 2
_cell_length_a 9.0925(8)
_cell_length_b 10.9126(9)
_cell_length_c 19.3386(16)
_cell_measurement_reflns_used 9355
_cell_measurement_temperature 100(2)
_cell_measurement_theta_max 33.09
_cell_measurement_theta_min 2.24
_cell_volume 1896.7(3)
_computing_cell_refinement 'Bruker Apex II'
_computing_data_collection 'Bruker Apex II'
_computing_data_reduction 'Bruker SAINT'
_computing_molecular_graphics 'Bruker ShelXTL'
_computing_publication_material 'Bruker ShelXTL'
_computing_structure_refinement 'SHELXL-97 (Sheldrick, 2008)'
_computing_structure_solution 'SHELXS-97 (Sheldrick, 2008)'
_diffrn_ambient_temperature 100(2)
_diffrn_measured_fraction_theta_full 0.996
_diffrn_measured_fraction_theta_max 0.825
_diffrn_measurement_device_type 'CCD area detector'
_diffrn_measurement_method 'phi and omega scans'
_diffrn_radiation_monochromator graphite
_diffrn_radiation_source 'fine-focus sealed tube'
_diffrn_radiation_type MoK\a
_diffrn_radiation_wavelength 0.71073
_diffrn_reflns_av_R_equivalents 0.0259
_diffrn_reflns_av_sigmaI/netI 0.0189
_diffrn_reflns_limit_h_max 13
_diffrn_reflns_limit_h_min -13
_diffrn_reflns_limit_k_max 16
_diffrn_reflns_limit_k_min -16
_diffrn_reflns_limit_l_max 29
_diffrn_reflns_limit_l_min -28
_diffrn_reflns_number 71519
_diffrn_reflns_theta_full 27.50
_diffrn_reflns_theta_max 33.96
_diffrn_reflns_theta_min 2.03
_exptl_absorpt_coefficient_mu 0.910
_exptl_absorpt_correction_T_max 0.7467
_exptl_absorpt_correction_T_min 0.6195
_exptl_absorpt_correction_type multi-scan
_exptl_absorpt_process_details 'SADABS V2008/2'
_exptl_crystal_colour 'pale yellow'
_exptl_crystal_density_diffrn 1.438
_exptl_crystal_density_method 'not measured'
_exptl_crystal_description plate
_exptl_crystal_F_000 852
_exptl_crystal_size_max 0.32
_exptl_crystal_size_mid 0.32
_exptl_crystal_size_min 0.08
_refine_diff_density_max 2.347
_refine_diff_density_min -1.203
_refine_diff_density_rms 0.094
_refine_ls_extinction_method none
_refine_ls_goodness_of_fit_ref 1.172
_refine_ls_hydrogen_treatment mixed
_refine_ls_matrix_type full
_refine_ls_number_parameters 430
_refine_ls_number_reflns 12737
_refine_ls_number_restraints 0
_refine_ls_restrained_S_all 1.172
_refine_ls_R_factor_all 0.0434
_refine_ls_R_factor_gt 0.0390
_refine_ls_shift/su_max 0.001
_refine_ls_shift/su_mean 0.000
_refine_ls_structure_factor_coef Fsqd
_refine_ls_weighting_details 'calc w=1/[\s^2^(Fo^2^)+(0.0154P)^2^+4.3311P] where P=(Fo^2^+2Fc^2^)/3'
_refine_ls_weighting_scheme calc
_refine_ls_wR_factor_gt 0.0896
_refine_ls_wR_factor_ref 0.0916
_reflns_number_gt 11749
_reflns_number_total 12737
_reflns_threshold_expression >2sigma(I)
_cod_data_source_file c3dt51286j.txt
_cod_data_source_block Complex_4_asa012_0m
_cod_original_sg_symbol_Hall -P1
_cod_original_sg_symbol_H-M P-1
_cod_database_code 7021788

loop_
_symmetry_equiv_pos_as_xyz
'x, y, z'
'-x, -y, -z'

loop_
_atom_site_label
_atom_site_type_symbol
_atom_site_fract_x
_atom_site_fract_y
_atom_site_fract_z
_atom_site_U_iso_or_equiv
_atom_site_adp_type
_atom_site_occupancy
_atom_site_symmetry_multiplicity
_atom_site_calc_flag
_atom_site_refinement_flags
_atom_site_disorder_assembly
_atom_site_disorder_group
Ag1 Ag 0.812760(17) 0.147917(15) 0.289669(9) 0.01744(4) Uani 1 1 d . . .
P1 P 0.98901(5) 0.15316(5) 0.19280(3) 0.01371(9) Uani 1 1 d . . .
S1 S 0.86857(7) 0.09537(5) 0.41712(3) 0.02246(11) Uani 1 1 d . . .
S2 S 0.53481(6) 0.13337(5) 0.29012(3) 0.01822(10) Uani 1 1 d . . .
S3 S 0.87814(6) 0.56464(6) 0.29635(3) 0.02390(11) Uani 1 1 d . . .
N1 N 0.79092(19) 0.32720(17) 0.44500(9) 0.0161(3) Uani 1 1 d . . .
N2 N 0.55473(19) 0.24859(17) 0.40812(9) 0.0155(3) Uani 1 1 d . . .
N3 N 0.3832(2) 0.10742(19) 0.41648(10) 0.0207(4) Uani 1 1 d . . .
N4 N 0.62414(19) 0.47125(17) 0.36738(10) 0.0163(3) Uani 1 1 d . . .
N5 N 0.6097(2) 0.66702(18) 0.32534(11) 0.0220(4) Uani 1 1 d . . .
B1 B 0.6836(2) 0.3382(2) 0.38287(12) 0.0146(4) Uani 1 1 d . . .
H1 H 0.747(3) 0.318(3) 0.3341(15) 0.018 Uiso 1 1 d . . .
C1 C 0.8730(2) 0.2211(2) 0.46096(11) 0.0183(4) Uani 1 1 d . . .
C2 C 0.9620(3) 0.2132(2) 0.51952(13) 0.0234(4) Uani 1 1 d . . .
H2 H 1.0211 0.1418 0.5306 0.028 Uiso 1 1 calc R . .
C3 C 0.9643(3) 0.3056(2) 0.56003(13) 0.0248(5) Uani 1 1 d . . .
H3 H 1.0233 0.2987 0.5992 0.030 Uiso 1 1 calc R . .
C4 C 0.8780(2) 0.4112(2) 0.54287(12) 0.0210(4) Uani 1 1 d . . .
H4 H 0.8770 0.4764 0.5707 0.025 Uiso 1 1 calc R . .
C5 C 0.7956(2) 0.4196(2) 0.48602(12) 0.0191(4) Uani 1 1 d . . .
H5 H 0.7392 0.4924 0.4743 0.023 Uiso 1 1 calc R . .
C6 C 0.4913(2) 0.1657(2) 0.37274(11) 0.0157(3) Uani 1 1 d . . .
C7 C 0.4859(2) 0.2378(2) 0.47492(12) 0.0210(4) Uani 1 1 d . . .
H7 H 0.5095 0.2841 0.5109 0.025 Uiso 1 1 calc R . .
C8 C 0.3800(3) 0.1507(3) 0.48020(12) 0.0255(5) Uani 1 1 d . . .
H8 H 0.3159 0.1243 0.5200 0.031 Uiso 1 1 calc R . .
C9 C 0.2877(3) 0.0106(3) 0.39951(14) 0.0273(5) Uani 1 1 d . . .
H9A H 0.2794 0.0197 0.3488 0.041 Uiso 1 1 calc R . .
H9B H 0.1898 0.0177 0.4228 0.041 Uiso 1 1 calc R . .
H9C H 0.3298 -0.0706 0.4155 0.041 Uiso 1 1 calc R . .
C10 C 0.7022(2) 0.5667(2) 0.32975(12) 0.0185(4) Uani 1 1 d . . .
C11 C 0.4840(2) 0.5136(2) 0.38529(12) 0.0195(4) Uani 1 1 d . . .
H11 H 0.4077 0.4654 0.4114 0.023 Uiso 1 1 calc R . .
C12 C 0.4748(2) 0.6344(2) 0.35949(12) 0.0219(4) Uani 1 1 d . . .
H12 H 0.3918 0.6869 0.3639 0.026 Uiso 1 1 calc R . .
C13 C 0.6488(3) 0.7899(2) 0.28986(18) 0.0365(6) Uani 1 1 d . . .
H13A H 0.7412 0.8162 0.3068 0.055 Uiso 1 1 calc R . .
H13B H 0.5703 0.8484 0.2996 0.055 Uiso 1 1 calc R . .
H13C H 0.6612 0.7878 0.2393 0.055 Uiso 1 1 calc R . .
C14 C 1.0997(2) 0.2971(2) 0.18100(12) 0.0191(4) Uani 1 1 d . . .
H14 H 1.0299 0.3673 0.1695 0.023 Uiso 1 1 calc R . .
C15 C 1.1627(3) 0.3140(2) 0.25080(14) 0.0262(5) Uani 1 1 d . . .
H15A H 1.0811 0.3148 0.2871 0.031 Uiso 1 1 calc R . .
H15B H 1.2279 0.2433 0.2656 0.031 Uiso 1 1 calc R . .
C16 C 1.2501(3) 0.4347(3) 0.24476(19) 0.0384(7) Uani 1 1 d . . .
H16A H 1.1822 0.5058 0.2357 0.046 Uiso 1 1 calc R . .
H16B H 1.2949 0.4400 0.2896 0.046 Uiso 1 1 calc R . .
C17 C 1.3710(3) 0.4426(3) 0.1861(2) 0.0435(8) Uani 1 1 d . . .
H17A H 1.4221 0.5232 0.1823 0.052 Uiso 1 1 calc R . .
H17B H 1.4443 0.3762 0.1973 0.052 Uiso 1 1 calc R . .
C18 C 1.3066(3) 0.4292(3) 0.11687(19) 0.0393(7) Uani 1 1 d . . .
H18A H 1.3872 0.4312 0.0799 0.047 Uiso 1 1 calc R . .
H18B H 1.2400 0.4998 0.1038 0.047 Uiso 1 1 calc R . .
C19 C 1.2208(3) 0.3076(2) 0.12172(15) 0.0279(5) Uani 1 1 d . . .
H19A H 1.1758 0.3033 0.0768 0.033 Uiso 1 1 calc R . .
H19B H 1.2897 0.2370 0.1300 0.033 Uiso 1 1 calc R . .
C20 C 0.8930(2) 0.1494(2) 0.11154(11) 0.0181(4) Uani 1 1 d . . .
H20 H 0.9674 0.1427 0.0719 0.022 Uiso 1 1 calc R . .
C21 C 0.8041(3) 0.2698(2) 0.09581(13) 0.0246(4) Uani 1 1 d . . .
H21A H 0.7465 0.2853 0.1389 0.029 Uiso 1 1 calc R . .
H21B H 0.8734 0.3397 0.0822 0.029 Uiso 1 1 calc R . .
C22 C 0.6989(3) 0.2656(3) 0.03737(14) 0.0320(6) Uani 1 1 d . . .
H22A H 0.6385 0.3419 0.0324 0.038 Uiso 1 1 calc R . .
H22B H 0.7567 0.2625 -0.0074 0.038 Uiso 1 1 calc R . .
C23 C 0.5982(3) 0.1534(3) 0.05279(14) 0.0339(6) Uani 1 1 d . . .
H23A H 0.5329 0.1519 0.0138 0.041 Uiso 1 1 calc R . .
H23B H 0.5355 0.1590 0.0960 0.041 Uiso 1 1 calc R . .
C24 C 0.6892(3) 0.0350(3) 0.06195(14) 0.0304(5) Uani 1 1 d . . .
H24A H 0.7486 0.0277 0.0180 0.036 Uiso 1 1 calc R . .
H24B H 0.6225 -0.0374 0.0720 0.036 Uiso 1 1 calc R . .
C25 C 0.7915(2) 0.0352(2) 0.12191(12) 0.0225(4) Uani 1 1 d . . .
H25A H 0.8527 -0.0407 0.1254 0.027 Uiso 1 1 calc R . .
H25B H 0.7313 0.0336 0.1665 0.027 Uiso 1 1 calc R . .
C26 C 1.1265(2) 0.02582(19) 0.19921(11) 0.0147(3) Uani 1 1 d . . .
H26 H 1.2122 0.0572 0.2216 0.018 Uiso 1 1 calc R . .
C27 C 1.1890(2) -0.0120(2) 0.12963(11) 0.0184(4) Uani 1 1 d . . .
H27A H 1.1100 -0.0491 0.1063 0.022 Uiso 1 1 calc R . .
H27B H 1.2267 0.0620 0.0983 0.022 Uiso 1 1 calc R . .
C28 C 1.3142(2) -0.1058(2) 0.14296(13) 0.0222(4) Uani 1 1 d . . .
H28A H 1.3527 -0.1306 0.0979 0.027 Uiso 1 1 calc R . .
H28B H 1.3955 -0.0666 0.1637 0.027 Uiso 1 1 calc R . .
C29 C 1.2611(3) -0.2202(2) 0.19219(13) 0.0234(4) Uani 1 1 d . . .
H29A H 1.3452 -0.2769 0.2019 0.028 Uiso 1 1 calc R . .
H29B H 1.1870 -0.2643 0.1694 0.028 Uiso 1 1 calc R . .
C30 C 1.1931(3) -0.1848(2) 0.26094(12) 0.0211(4) Uani 1 1 d . . .
H30A H 1.2708 -0.1509 0.2865 0.025 Uiso 1 1 calc R . .
H30B H 1.1526 -0.2599 0.2904 0.025 Uiso 1 1 calc R . .
C31 C 1.0702(2) -0.08884(19) 0.24881(11) 0.0177(4) Uani 1 1 d . . .
H31A H 1.0339 -0.0639 0.2941 0.021 Uiso 1 1 calc R . .
H31B H 0.9869 -0.1259 0.2284 0.021 Uiso 1 1 calc R . .
C32A C 0.7803(4) 0.5999(4) 0.1145(2) 0.0521(9) Uani 0.607(13) 1 d P A 1
H32A H 0.7986 0.5914 0.1649 0.063 Uiso 0.607(13) 1 calc PR A 1
H32B H 0.7409 0.5197 0.1056 0.063 Uiso 0.607(13) 1 calc PR A 1
Cl1A Cl 0.9442(3) 0.6221(5) 0.06921(16) 0.0506(8) Uani 0.607(13) 1 d P A 1
Cl2A Cl 0.6456(5) 0.7080(4) 0.0994(3) 0.0622(10) Uani 0.607(13) 1 d P A 1
C32B C 0.7803(4) 0.5999(4) 0.1145(2) 0.0521(9) Uani 0.393(13) 1 d P A 2
H32C H 0.7884 0.5113 0.1087 0.063 Uiso 0.393(13) 1 calc PR A 2
H32D H 0.7724 0.6062 0.1652 0.063 Uiso 0.393(13) 1 calc PR A 2
Cl1B Cl 0.9472(4) 0.6858(13) 0.0721(2) 0.064(2) Uani 0.393(13) 1 d P A 2
Cl2B Cl 0.6285(4) 0.6629(9) 0.0762(4) 0.0630(19) Uani 0.393(13) 1 d P A 2

loop_
_atom_site_aniso_label
_atom_site_aniso_U_11
_atom_site_aniso_U_22
_atom_site_aniso_U_33
_atom_site_aniso_U_23
_atom_site_aniso_U_13
_atom_site_aniso_U_12
Ag1 0.01733(7) 0.01690(7) 0.01755(7) -0.00297(5) 0.00421(5) 0.00260(5)
P1 0.0115(2) 0.0154(2) 0.0141(2) -0.00205(17) -0.00014(16) 0.00109(17)
S1 0.0287(3) 0.0192(2) 0.0190(2) -0.00107(19) -0.0030(2) 0.0086(2)
S2 0.0165(2) 0.0226(2) 0.0169(2) -0.00705(18) -0.00146(17) 0.00039(18)
S3 0.0177(2) 0.0217(3) 0.0312(3) -0.0009(2) 0.0016(2) -0.00284(19)
N1 0.0124(7) 0.0198(8) 0.0164(8) -0.0039(6) 0.0004(6) -0.0023(6)
N2 0.0132(7) 0.0182(8) 0.0158(8) -0.0057(6) 0.0010(6) -0.0014(6)
N3 0.0156(8) 0.0271(9) 0.0201(9) -0.0071(7) 0.0019(6) -0.0074(7)
N4 0.0135(7) 0.0172(8) 0.0190(8) -0.0055(6) -0.0014(6) 0.0014(6)
N5 0.0212(8) 0.0165(8) 0.0281(10) -0.0019(7) -0.0037(7) 0.0026(7)
B1 0.0121(8) 0.0159(9) 0.0163(10) -0.0039(8) -0.0007(7) 0.0000(7)
C1 0.0146(8) 0.0235(10) 0.0159(9) -0.0002(7) -0.0005(7) -0.0015(7)
C2 0.0204(10) 0.0254(11) 0.0232(11) 0.0023(8) -0.0047(8) -0.0007(8)
C3 0.0201(10) 0.0330(12) 0.0206(10) 0.0006(9) -0.0048(8) -0.0068(9)
C4 0.0176(9) 0.0251(10) 0.0208(10) -0.0053(8) -0.0005(7) -0.0047(8)
C5 0.0158(8) 0.0222(10) 0.0201(10) -0.0056(8) 0.0001(7) -0.0034(7)
C6 0.0115(8) 0.0189(9) 0.0171(9) -0.0034(7) -0.0015(6) 0.0007(7)
C7 0.0187(9) 0.0293(11) 0.0163(9) -0.0085(8) 0.0028(7) -0.0045(8)
C8 0.0202(10) 0.0383(13) 0.0189(10) -0.0087(9) 0.0045(8) -0.0092(9)
C9 0.0232(10) 0.0324(12) 0.0276(12) -0.0085(10) 0.0009(9) -0.0132(9)
C10 0.0175(9) 0.0171(9) 0.0218(10) -0.0047(7) -0.0039(7) 0.0024(7)
C11 0.0138(8) 0.0229(10) 0.0234(10) -0.0083(8) -0.0024(7) 0.0041(7)
C12 0.0190(9) 0.0234(10) 0.0247(11) -0.0071(8) -0.0036(8) 0.0052(8)
C13 0.0347(14) 0.0175(11) 0.0548(18) 0.0036(11) -0.0016(12) 0.0026(10)
C14 0.0137(8) 0.0147(9) 0.0283(11) -0.0008(8) -0.0016(7) 0.0011(7)
C15 0.0236(10) 0.0221(11) 0.0350(13) -0.0086(9) -0.0086(9) -0.0014(8)
C16 0.0304(13) 0.0233(12) 0.065(2) -0.0163(13) -0.0093(13) -0.0030(10)
C17 0.0184(11) 0.0203(12) 0.093(3) -0.0126(14) -0.0021(13) -0.0022(9)
C18 0.0257(12) 0.0211(12) 0.066(2) 0.0049(12) 0.0124(13) -0.0033(10)
C19 0.0214(10) 0.0241(11) 0.0354(13) 0.0023(10) 0.0066(9) -0.0032(9)
C20 0.0137(8) 0.0249(10) 0.0156(9) -0.0030(7) -0.0013(7) 0.0010(7)
C21 0.0191(9) 0.0302(12) 0.0238(11) -0.0002(9) -0.0050(8) 0.0054(9)
C22 0.0232(11) 0.0486(16) 0.0232(11) 0.0008(11) -0.0072(9) 0.0085(11)
C23 0.0163(10) 0.0614(19) 0.0259(12) -0.0110(12) -0.0064(9) 0.0028(11)
C24 0.0210(10) 0.0487(16) 0.0246(11) -0.0153(11) -0.0019(9) -0.0057(10)
C25 0.0183(9) 0.0306(12) 0.0199(10) -0.0075(9) -0.0016(7) -0.0029(8)
C26 0.0134(8) 0.0157(8) 0.0151(8) -0.0028(7) 0.0003(6) 0.0018(7)
C27 0.0171(9) 0.0205(9) 0.0173(9) -0.0032(7) 0.0014(7) 0.0036(7)
C28 0.0189(9) 0.0237(10) 0.0240(10) -0.0057(8) 0.0033(8) 0.0051(8)
C29 0.0245(10) 0.0186(10) 0.0276(11) -0.0060(8) 0.0000(8) 0.0047(8)
C30 0.0221(10) 0.0159(9) 0.0243(10) -0.0002(8) -0.0002(8) 0.0022(8)
C31 0.0175(9) 0.0163(9) 0.0184(9) -0.0005(7) 0.0023(7) 0.0005(7)
C32A 0.0483(19) 0.055(2) 0.050(2) 0.0043(16) -0.0082(16) 0.0218(17)
Cl1A 0.0306(7) 0.0683(18) 0.0482(9) 0.0065(10) 0.0006(6) 0.0089(9)
Cl2A 0.0428(12) 0.0468(13) 0.0918(19) 0.0062(12) -0.0011(13) 0.0240(9)
C32B 0.0483(19) 0.055(2) 0.050(2) 0.0043(16) -0.0082(16) 0.0218(17)
Cl1B 0.0267(11) 0.121(6) 0.0447(14) -0.009(2) -0.0012(9) -0.011(2)
Cl2B 0.0266(10) 0.080(4) 0.073(3) 0.023(2) -0.0064(12) -0.0098(14)

loop_
_atom_type_symbol
_atom_type_description
_atom_type_scat_dispersion_real
_atom_type_scat_dispersion_imag
_atom_type_scat_source
C C 0.0033 0.0016 'International Tables Vol C Tables 4.2.6.8 and 6.1.1.4'
H H 0.0000 0.0000 'International Tables Vol C Tables 4.2.6.8 and 6.1.1.4'
B B 0.0013 0.0007 'International Tables Vol C Tables 4.2.6.8 and 6.1.1.4'
N N 0.0061 0.0033 'International Tables Vol C Tables 4.2.6.8 and 6.1.1.4'
S S 0.1246 0.1234 'International Tables Vol C Tables 4.2.6.8 and 6.1.1.4'
Ag Ag -0.8971 1.1015 'International Tables Vol C Tables 4.2.6.8 and 6.1.1.4'
P P 0.1023 0.0942 'International Tables Vol C Tables 4.2.6.8 and 6.1.1.4'
Cl Cl 0.1484 0.1585 'International Tables Vol C Tables 4.2.6.8 and 6.1.1.4'

loop_
_geom_angle_atom_site_label_1
_geom_angle_atom_site_label_2
_geom_angle_atom_site_label_3
_geom_angle
P1 Ag1 S2 128.325(19)
P1 Ag1 S1 125.32(2)
S2 Ag1 S1 104.41(2)
P1 Ag1 H1 121.4(7)
S2 Ag1 H1 79.5(7)
S1 Ag1 H1 77.0(7)
C20 P1 C14 107.38(10)
C20 P1 C26 107.70(10)
C14 P1 C26 104.93(9)
C20 P1 Ag1 109.69(7)
C14 P1 Ag1 111.31(7)
C26 P1 Ag1 115.43(7)
C1 S1 Ag1 113.99(8)
C6 S2 Ag1 98.86(7)
C5 N1 C1 119.49(19)
C5 N1 B1 120.11(18)
C1 N1 B1 120.26(17)
C6 N2 C7 107.89(17)
C6 N2 B1 128.40(17)
C7 N2 B1 123.68(17)
C6 N3 C8 109.88(18)
C6 N3 C9 125.21(19)
C8 N3 C9 124.9(2)
C10 N4 C11 108.69(18)
C10 N4 B1 123.96(17)
C11 N4 B1 127.28(18)
C10 N5 C12 110.14(19)
C10 N5 C13 124.7(2)
C12 N5 C13 125.2(2)
N4 B1 N2 109.64(16)
N4 B1 N1 110.57(17)
N2 B1 N1 106.03(17)
N4 B1 H1 106.8(15)
N2 B1 H1 114.9(15)
N1 B1 H1 108.9(15)
N1 C1 C2 118.1(2)
N1 C1 S1 124.09(16)
C2 C1 S1 117.73(18)
C3 C2 C1 121.5(2)
C3 C2 H2 119.2
C1 C2 H2 119.2
C2 C3 C4 118.8(2)
C2 C3 H3 120.6
C4 C3 H3 120.6
C5 C4 C3 119.5(2)
C5 C4 H4 120.2
C3 C4 H4 120.2
C4 C5 N1 122.5(2)
C4 C5 H5 118.7
N1 C5 H5 118.7
N3 C6 N2 107.03(18)
N3 C6 S2 124.04(16)
N2 C6 S2 128.92(16)
C8 C7 N2 108.66(19)
C8 C7 H7 125.7
N2 C7 H7 125.7
C7 C8 N3 106.5(2)
C7 C8 H8 126.7
N3 C8 H8 126.7
N3 C9 H9A 109.5
N3 C9 H9B 109.5
H9A C9 H9B 109.5
N3 C9 H9C 109.5
H9A C9 H9C 109.5
H9B C9 H9C 109.5
N4 C10 N5 106.05(18)
N4 C10 S3 127.61(16)
N5 C10 S3 126.32(18)
C12 C11 N4 108.5(2)
C12 C11 H11 125.7
N4 C11 H11 125.7
C11 C12 N5 106.57(19)
C11 C12 H12 126.7
N5 C12 H12 126.7
N5 C13 H13A 109.5
N5 C13 H13B 109.5
H13A C13 H13B 109.5
N5 C13 H13C 109.5
H13A C13 H13C 109.5
H13B C13 H13C 109.5
C19 C14 C15 111.17(19)
C19 C14 P1 115.59(16)
C15 C14 P1 109.19(16)
C19 C14 H14 106.8
C15 C14 H14 106.8
P1 C14 H14 106.8
C16 C15 C14 111.4(2)
C16 C15 H15A 109.4
C14 C15 H15A 109.4
C16 C15 H15B 109.4
C14 C15 H15B 109.4
H15A C15 H15B 108.0
C17 C16 C15 111.7(2)
C17 C16 H16A 109.3
C15 C16 H16A 109.3
C17 C16 H16B 109.3
C15 C16 H16B 109.3
H16A C16 H16B 108.0
C18 C17 C16 110.7(2)
C18 C17 H17A 109.5
C16 C17 H17A 109.5
C18 C17 H17B 109.5
C16 C17 H17B 109.5
H17A C17 H17B 108.1
C17 C18 C19 111.1(2)
C17 C18 H18A 109.4
C19 C18 H18A 109.4
C17 C18 H18B 109.4
C19 C18 H18B 109.4
H18A C18 H18B 108.0
C14 C19 C18 111.4(2)
C14 C19 H19A 109.3
C18 C19 H19A 109.3
C14 C19 H19B 109.3
C18 C19 H19B 109.3
H19A C19 H19B 108.0
C21 C20 C25 111.20(18)
C21 C20 P1 109.04(15)
C25 C20 P1 108.44(15)
C21 C20 H20 109.4
C25 C20 H20 109.4
P1 C20 H20 109.4
C22 C21 C20 112.8(2)
C22 C21 H21A 109.0
C20 C21 H21A 109.0
C22 C21 H21B 109.0
C20 C21 H21B 109.0
H21A C21 H21B 107.8
C23 C22 C21 111.2(2)
C23 C22 H22A 109.4
C21 C22 H22A 109.4
C23 C22 H22B 109.4
C21 C22 H22B 109.4
H22A C22 H22B 108.0
C22 C23 C24 110.2(2)
C22 C23 H23A 109.6
C24 C23 H23A 109.6
C22 C23 H23B 109.6
C24 C23 H23B 109.6
H23A C23 H23B 108.1
C23 C24 C25 110.7(2)
C23 C24 H24A 109.5
C25 C24 H24A 109.5
C23 C24 H24B 109.5
C25 C24 H24B 109.5
H24A C24 H24B 108.1
C24 C25 C20 112.3(2)
C24 C25 H25A 109.1
C20 C25 H25A 109.1
C24 C25 H25B 109.1
C20 C25 H25B 109.1
H25A C25 H25B 107.9
C27 C26 C31 110.17(17)
C27 C26 P1 116.18(14)
C31 C26 P1 112.09(13)
C27 C26 H26 105.9
C31 C26 H26 105.9
P1 C26 H26 105.9
C28 C27 C26 109.96(18)
C28 C27 H27A 109.7
C26 C27 H27A 109.7
C28 C27 H27B 109.7
C26 C27 H27B 109.7
H27A C27 H27B 108.2
C29 C28 C27 111.21(18)
C29 C28 H28A 109.4
C27 C28 H28A 109.4
C29 C28 H28B 109.4
C27 C28 H28B 109.4
H28A C28 H28B 108.0
C28 C29 C30 110.93(18)
C28 C29 H29A 109.5
C30 C29 H29A 109.5
C28 C29 H29B 109.5
C30 C29 H29B 109.5
H29A C29 H29B 108.0
C29 C30 C31 111.86(19)
C29 C30 H30A 109.2
C31 C30 H30A 109.2
C29 C30 H30B 109.2
C31 C30 H30B 109.2
H30A C30 H30B 107.9
C30 C31 C26 110.76(17)
C30 C31 H31A 109.5
C26 C31 H31A 109.5
C30 C31 H31B 109.5
C26 C31 H31B 109.5
H31A C31 H31B 108.1
Cl1A C32A Cl2A 118.8(3)
Cl1A C32A H32A 107.6
Cl2A C32A H32A 107.6
Cl1A C32A H32B 107.6
Cl2A C32A H32B 107.6
H32A C32A H32B 107.0

loop_
_geom_bond_atom_site_label_1
_geom_bond_atom_site_label_2
_geom_bond_distance
Ag1 P1 2.3836(6)
Ag1 S2 2.5331(6)
Ag1 S1 2.5336(6)
Ag1 H1 2.21(3)
P1 C20 1.849(2)
P1 C14 1.853(2)
P1 C26 1.857(2)
S1 C1 1.712(2)
S2 C6 1.706(2)
S3 C10 1.689(2)
N1 C5 1.369(3)
N1 C1 1.380(3)
N1 B1 1.586(3)
N2 C6 1.359(3)
N2 C7 1.391(3)
N2 B1 1.544(3)
N3 C6 1.359(3)
N3 C8 1.378(3)
N3 C9 1.458(3)
N4 C10 1.363(3)
N4 C11 1.391(3)
N4 B1 1.541(3)
N5 C10 1.370(3)
N5 C12 1.383(3)
N5 C13 1.456(3)
B1 H1 1.12(3)
C1 C2 1.424(3)
C2 C3 1.361(4)
C2 H2 0.9500
C3 C4 1.401(3)
C3 H3 0.9500
C4 C5 1.360(3)
C4 H4 0.9500
C5 H5 0.9500
C7 C8 1.348(3)
C7 H7 0.9500
C8 H8 0.9500
C9 H9A 0.9800
C9 H9B 0.9800
C9 H9C 0.9800
C11 C12 1.347(3)
C11 H11 0.9500
C12 H12 0.9500
C13 H13A 0.9800
C13 H13B 0.9800
C13 H13C 0.9800
C14 C19 1.533(3)
C14 C15 1.534(3)
C14 H14 1.0000
C15 C16 1.531(4)
C15 H15A 0.9900
C15 H15B 0.9900
C16 C17 1.524(5)
C16 H16A 0.9900
C16 H16B 0.9900
C17 C18 1.520(5)
C17 H17A 0.9900
C17 H17B 0.9900
C18 C19 1.535(4)
C18 H18A 0.9900
C18 H18B 0.9900
C19 H19A 0.9900
C19 H19B 0.9900
C20 C21 1.541(3)
C20 C25 1.541(3)
C20 H20 1.0000
C21 C22 1.531(3)
C21 H21A 0.9900
C21 H21B 0.9900
C22 C23 1.520(4)
C22 H22A 0.9900
C22 H22B 0.9900
C23 C24 1.524(4)
C23 H23A 0.9900
C23 H23B 0.9900
C24 C25 1.531(3)
C24 H24A 0.9900
C24 H24B 0.9900
C25 H25A 0.9900
C25 H25B 0.9900
C26 C27 1.536(3)
C26 C31 1.538(3)
C26 H26 1.0000
C27 C28 1.533(3)
C27 H27A 0.9900
C27 H27B 0.9900
C28 C29 1.524(3)
C28 H28A 0.9900
C28 H28B 0.9900
C29 C30 1.528(3)
C29 H29A 0.9900
C29 H29B 0.9900
C30 C31 1.531(3)
C30 H30A 0.9900
C30 H30B 0.9900
C31 H31A 0.9900
C31 H31B 0.9900
C32A Cl1A 1.683(5)
C32A Cl2A 1.703(4)
C32A H32A 0.9900
C32A H32B 0.9900

loop_
_geom_torsion_atom_site_label_1
_geom_torsion_atom_site_label_2
_geom_torsion_atom_site_label_3
_geom_torsion_atom_site_label_4
_geom_torsion
S2 Ag1 P1 C20 1.64(8)
S1 Ag1 P1 C20 163.23(8)
S2 Ag1 P1 C14 120.33(8)
S1 Ag1 P1 C14 -78.08(8)
S2 Ag1 P1 C26 -120.21(7)
S1 Ag1 P1 C26 41.38(8)
P1 Ag1 S1 C1 103.99(8)
S2 Ag1 S1 C1 -90.83(8)
P1 Ag1 S2 C6 -168.50(8)
S1 Ag1 S2 C6 26.93(8)
C10 N4 B1 N2 -164.47(19)
C11 N4 B1 N2 12.1(3)
C10 N4 B1 N1 79.0(2)
C11 N4 B1 N1 -104.5(2)
C6 N2 B1 N4 106.1(2)
C7 N2 B1 N4 -76.0(2)
C6 N2 B1 N1 -134.5(2)
C7 N2 B1 N1 43.3(3)
C5 N1 B1 N4 13.5(3)
C1 N1 B1 N4 -170.71(17)
C5 N1 B1 N2 -105.2(2)
C1 N1 B1 N2 70.5(2)
C5 N1 C1 C2 -1.0(3)
B1 N1 C1 C2 -176.78(19)
C5 N1 C1 S1 176.01(16)
B1 N1 C1 S1 0.2(3)
Ag1 S1 C1 N1 29.9(2)
Ag1 S1 C1 C2 -153.12(15)
N1 C1 C2 C3 1.5(3)
S1 C1 C2 C3 -175.63(19)
C1 C2 C3 C4 -0.7(4)
C2 C3 C4 C5 -0.7(3)
C3 C4 C5 N1 1.3(3)
C1 N1 C5 C4 -0.4(3)
B1 N1 C5 C4 175.4(2)
C8 N3 C6 N2 -1.5(3)
C9 N3 C6 N2 -179.6(2)
C8 N3 C6 S2 177.33(18)
C9 N3 C6 S2 -0.8(3)
C7 N2 C6 N3 1.4(2)
B1 N2 C6 N3 179.55(19)
C7 N2 C6 S2 -177.32(17)
B1 N2 C6 S2 0.8(3)
Ag1 S2 C6 N3 -140.03(18)
Ag1 S2 C6 N2 38.5(2)
C6 N2 C7 C8 -0.9(3)
B1 N2 C7 C8 -179.1(2)
N2 C7 C8 N3 -0.1(3)
C6 N3 C8 C7 1.0(3)
C9 N3 C8 C7 179.1(2)
C11 N4 C10 N5 0.4(2)
B1 N4 C10 N5 177.56(18)
C11 N4 C10 S3 179.27(17)
B1 N4 C10 S3 -3.6(3)
C12 N5 C10 N4 -0.4(3)
C13 N5 C10 N4 179.5(2)
C12 N5 C10 S3 -179.25(18)
C13 N5 C10 S3 0.6(4)
C10 N4 C11 C12 -0.3(3)
B1 N4 C11 C12 -177.3(2)
N4 C11 C12 N5 0.1(3)
C10 N5 C12 C11 0.2(3)
C13 N5 C12 C11 -179.7(2)
C20 P1 C14 C19 -62.24(19)
C26 P1 C14 C19 52.16(19)
Ag1 P1 C14 C19 177.69(15)
C20 P1 C14 C15 171.55(15)
C26 P1 C14 C15 -74.05(17)
Ag1 P1 C14 C15 51.48(16)
C19 C14 C15 C16 53.7(3)
P1 C14 C15 C16 -177.64(18)
C14 C15 C16 C17 -55.1(3)
C15 C16 C17 C18 56.6(3)
C16 C17 C18 C19 -56.8(3)
C15 C14 C19 C18 -54.3(3)
P1 C14 C19 C18 -179.47(19)
C17 C18 C19 C14 56.1(3)
C14 P1 C20 C21 -54.82(17)
C26 P1 C20 C21 -167.36(15)
Ag1 P1 C20 C21 66.27(16)
C14 P1 C20 C25 -176.04(14)
C26 P1 C20 C25 71.43(16)
Ag1 P1 C20 C25 -54.94(15)
C25 C20 C21 C22 -50.0(3)
P1 C20 C21 C22 -169.49(17)
C20 C21 C22 C23 54.0(3)
C21 C22 C23 C24 -58.0(3)
C22 C23 C24 C25 59.1(3)
C23 C24 C25 C20 -56.2(3)
C21 C20 C25 C24 51.1(3)
P1 C20 C25 C24 170.96(16)
C20 P1 C26 C27 28.52(18)
C14 P1 C26 C27 -85.65(17)
Ag1 P1 C26 C27 151.44(13)
C20 P1 C26 C31 -99.37(16)
C14 P1 C26 C31 146.46(15)
Ag1 P1 C26 C31 23.55(16)
C31 C26 C27 C28 -58.3(2)
P1 C26 C27 C28 172.87(15)
C26 C27 C28 C29 58.2(2)
C27 C28 C29 C30 -56.0(3)
C28 C29 C30 C31 54.5(3)
C29 C30 C31 C26 -55.1(2)
C27 C26 C31 C30 56.9(2)
P1 C26 C31 C30 -172.08(15)
